data_7113816
loop_
_publ_author_name
'Yam, Vivian Wing-Wah'
'Lo, Wing-Yin'
'Zhu, Nianyong'

_publ_section_title
;
 Synthesis and luminescence behaviour of novel heterodecanuclear
 silver(I)--rhenium(I) alkynyl complexes. X-Ray crystal structures of
 [Ag6(\m-dppm)4{\m3-C\\tb CC\\tb C--Re(Me2bpy)(CO)3}4](PF6)2 and
 [Ag6(\m-dppm)4{\m3-C\\tb CC\\tb C--Re(Br2phen)(CO)3}4](PF6)2
;
_journal_coden_ASTM CHCOFS
_journal_issue 19
_journal_name_full
;
 Chemical Communications (Cambridge, United Kingdom)
;
_journal_page_first 2446
_journal_page_last 2447
_journal_paper_doi 10.1039/b307479j
_journal_year 2003
_chemical_formula_moiety 'C176 H136 Ag6 F12 N8 O12 P10 Re4'
_chemical_formula_sum 'C176 H136 Ag6 F12 N8 O12 P10 Re4'
_chemical_formula_weight 4484.65
_space_group_IT_number 19
_symmetry_cell_setting orthorhombic
_symmetry_space_group_name_Hall 'P 2ac 2ab'
_symmetry_space_group_name_H-M 'P 21 21 21'
_atom_sites_solution_hydrogens geom
_atom_sites_solution_primary direct
_atom_sites_solution_secondary difmap
_audit_creation_method SHELXL-97
_cell_angle_alpha 90.00
_cell_angle_beta 90.00
_cell_angle_gamma 90.00
_cell_formula_units_Z 4
_cell_length_a 20.082(4)
_cell_length_b 29.961(6)
_cell_length_c 35.827(7)
_cell_measurement_reflns_used 0
_cell_measurement_temperature 293(2)
_cell_measurement_theta_max 0
_cell_measurement_theta_min 0
_cell_volume 21556(7)
_computing_cell_refinement Scalepack
_computing_data_collection MarControl
_computing_data_reduction Denzo
_computing_molecular_graphics 'Ortep-3 for Windows (Farrugia, 1997)'
_computing_publication_material 'WinGX publication routines (Farrugia, 1999)'
_computing_structure_refinement 'SHELXL-97 (Sheldrick, 1997)'
_computing_structure_solution SIR-97
_diffrn_ambient_temperature 293(2)
_diffrn_measured_fraction_theta_full 0.690
_diffrn_measured_fraction_theta_max 0.690
_diffrn_measurement_device_type 'Maresearch Imaging Plate mar300'
_diffrn_measurement_method Oscillation
_diffrn_radiation_monochromator graphite
_diffrn_radiation_source 'fine-focus sealed tube'
_diffrn_radiation_type MoK\a
_diffrn_radiation_wavelength 0.71073
_diffrn_reflns_av_R_equivalents 0.0553
_diffrn_reflns_av_sigmaI/netI 0.1281
_diffrn_reflns_limit_h_max 20
_diffrn_reflns_limit_h_min -21
_diffrn_reflns_limit_k_max 28
_diffrn_reflns_limit_k_min -29
_diffrn_reflns_limit_l_max 26
_diffrn_reflns_limit_l_min -37
_diffrn_reflns_number 41373
_diffrn_reflns_theta_full 22.72
_diffrn_reflns_theta_max 22.72
_diffrn_reflns_theta_min 0.89
_exptl_absorpt_coefficient_mu 2.901
_exptl_absorpt_correction_type none
_exptl_crystal_colour orange
_exptl_crystal_density_diffrn 1.382
_exptl_crystal_density_method 'not measured'
_exptl_crystal_description prism
_exptl_crystal_F_000 8736
_exptl_crystal_size_max 0.3
_exptl_crystal_size_mid 0.1
_exptl_crystal_size_min 0.05
_refine_diff_density_max 1.214
_refine_diff_density_min -1.261
_refine_diff_density_rms 0.258
_refine_ls_abs_structure_details 'Flack H D (1983), Acta Cryst. A39, 876-881'
_refine_ls_abs_structure_Flack 0.005(9)
_refine_ls_extinction_method none
_refine_ls_goodness_of_fit_ref 0.996
_refine_ls_hydrogen_treatment mixed
_refine_ls_matrix_type full
_refine_ls_number_parameters 711
_refine_ls_number_reflns 18181
_refine_ls_number_restraints 295
_refine_ls_restrained_S_all 0.994
_refine_ls_R_factor_all 0.1131
_refine_ls_R_factor_gt 0.0683
_refine_ls_shift/su_max 0.058
_refine_ls_shift/su_mean 0.006
_refine_ls_structure_factor_coef Fsqd
_refine_ls_weighting_details 'calc w=1/[\s^2^(Fo^2^)+(0.1164P)^2^+0.0000P] where P=(Fo^2^+2Fc^2^)/3'
_refine_ls_weighting_scheme calc
_refine_ls_wR_factor_gt 0.1819
_refine_ls_wR_factor_ref 0.2123
_reflns_number_gt 11341
_reflns_number_total 18181
_reflns_threshold_expression >2sigma(I)
_cod_data_source_file b307479j.txt
_cod_data_source_block mar499
_cod_database_code 7113816

loop_
_symmetry_equiv_pos_as_xyz
'x, y, z'
'-x+1/2, -y, z+1/2'
'x+1/2, -y+1/2, -z'
'-x, y+1/2, -z+1/2'

loop_
_atom_site_label
_atom_site_type_symbol
_atom_site_fract_x
_atom_site_fract_y
_atom_site_fract_z
_atom_site_U_iso_or_equiv
_atom_site_adp_type
_atom_site_occupancy
_atom_site_symmetry_multiplicity
_atom_site_calc_flag
_atom_site_refinement_flags
Ag1 Ag 0.08749(8) 0.41369(6) 0.16643(6) 0.0808(6) Uani 1 1 d .
Ag2 Ag 0.11069(7) 0.35830(5) 0.23289(6) 0.0757(5) Uani 1 1 d .
Ag3 Ag 0.15156(8) 0.33028(5) 0.14150(6) 0.0825(6) Uani 1 1 d .
Ag4 Ag 0.08646(8) 0.26977(5) 0.19764(6) 0.0831(6) Uani 1 1 d .
Ag5 Ag 0.23924(7) 0.31992(6) 0.20862(6) 0.0792(6) Uani 1 1 d .
Ag6 Ag 0.20993(8) 0.22541(6) 0.22461(6) 0.0904(6) Uani 1 1 d .
Re2 Re -0.23832(5) 0.31551(4) 0.13544(4) 0.1053(4) Uani 1 1 d D
Re1 Re 0.36944(7) 0.54286(5) 0.20023(5) 0.1479(7) Uani 1 1 d D
Re3 Re 0.34411(7) 0.15779(6) 0.05541(5) 0.1591(7) Uani 1 1 d D
Re4 Re 0.11802(11) 0.25545(6) 0.41327(5) 0.1861(9) Uani 1 1 d D
P1 P 0.0639(3) 0.47374(19) 0.2116(2) 0.0776(19) Uani 1 1 d .
P2 P 0.1311(3) 0.42184(19) 0.2743(2) 0.0782(19) Uani 1 1 d .
P3 P 0.0552(3) 0.4215(2) 0.1012(2) 0.087(2) Uani 1 1 d .
P4 P 0.0859(3) 0.3244(2) 0.0839(2) 0.0858(19) Uani 1 1 d .
P5 P 0.3527(3) 0.3056(2) 0.1867(2) 0.089(2) Uani 1 1 d .
P6 P 0.3322(3) 0.2141(2) 0.2224(3) 0.102(2) Uani 1 1 d .
P7 P 0.0113(3) 0.2271(2) 0.2377(2) 0.087(2) Uani 1 1 d .
P8 P 0.1325(3) 0.1657(2) 0.2435(2) 0.090(2) Uani 1 1 d .
O1 O 0.4565(13) 0.6257(8) 0.2049(10) 0.211(11) Uiso 1 1 d D
O2 O 0.2631(13) 0.6004(9) 0.2362(10) 0.225(12) Uiso 1 1 d D
O3 O 0.4316(17) 0.5116(12) 0.2726(9) 0.280(17) Uiso 1 1 d D
O4 O -0.3863(8) 0.3006(7) 0.1195(7) 0.153(7) Uiso 1 1 d D
O5 O -0.2193(11) 0.3673(8) 0.0626(6) 0.171(8) Uiso 1 1 d D
O6 O -0.2105(9) 0.2267(6) 0.0962(7) 0.147(7) Uiso 1 1 d D
O7 O 0.4176(10) 0.1058(7) -0.0052(6) 0.181(9) Uiso 1 1 d D
O8 O 0.4575(15) 0.1337(12) 0.1061(11) 0.283(17) Uiso 1 1 d D
O9 O 0.433(2) 0.2343(13) 0.0367(18) 0.39(3) Uiso 1 1 d D
O10 O 0.093(2) 0.2441(14) 0.4960(7) 0.312(11) Uiso 1 1 d D
O11 O 0.0669(19) 0.1629(9) 0.3956(15) 0.312(11) Uiso 1 1 d D
O12 O -0.0188(14) 0.2960(12) 0.4045(16) 0.312(11) Uiso 1 1 d D
C1 C 0.0627(7) 0.5305(4) 0.1926(5) 0.072(6) Uiso 1 1 d G
C2 C 0.1223(6) 0.5515(6) 0.1836(6) 0.148(11) Uiso 1 1 d G
H2 H 0.1626 0.5375 0.1886 0.177 Uiso 1 1 calc R
C3 C 0.1216(7) 0.5935(6) 0.1671(7) 0.152(12) Uiso 1 1 d G
H3 H 0.1615 0.6075 0.1610 0.183 Uiso 1 1 calc R
C4 C 0.0614(10) 0.6144(5) 0.1595(6) 0.143(11) Uiso 1 1 d G
H4 H 0.0609 0.6425 0.1485 0.172 Uiso 1 1 calc R
C5 C 0.0018(7) 0.5934(5) 0.1686(6) 0.109(8) Uiso 1 1 d G
H5 H -0.0385 0.6074 0.1635 0.131 Uiso 1 1 calc R
C6 C 0.0025(6) 0.5514(5) 0.1851(5) 0.098(8) Uiso 1 1 d G
H6 H -0.0374 0.5374 0.1911 0.118 Uiso 1 1 calc R
C7 C -0.0185(6) 0.4686(5) 0.2339(5) 0.079(6) Uiso 1 1 d G
C8 C -0.0620(7) 0.4374(5) 0.2188(4) 0.101(8) Uiso 1 1 d G
H8 H -0.0504 0.4220 0.1972 0.122 Uiso 1 1 calc R
C9 C -0.1229(7) 0.4292(5) 0.2359(5) 0.098(7) Uiso 1 1 d G
H9 H -0.1521 0.4084 0.2258 0.117 Uiso 1 1 calc R
C10 C -0.1403(6) 0.4522(6) 0.2682(5) 0.126(9) Uiso 1 1 d G
H10 H -0.1811 0.4468 0.2796 0.152 Uiso 1 1 calc R
C11 C -0.0968(8) 0.4835(5) 0.2833(4) 0.120(9) Uiso 1 1 d G
H11 H -0.1084 0.4989 0.3049 0.144 Uiso 1 1 calc R
C12 C -0.0359(7) 0.4916(4) 0.2662(5) 0.090(7) Uiso 1 1 d G
H12 H -0.0067 0.5125 0.2763 0.108 Uiso 1 1 calc R
C13 C 0.2111(7) 0.4231(6) 0.2981(6) 0.086(7) Uiso 1 1 d G
C14 C 0.2281(9) 0.3855(5) 0.3188(6) 0.135(10) Uiso 1 1 d G
H14 H 0.1991 0.3613 0.3198 0.162 Uiso 1 1 calc R
C15 C 0.2883(11) 0.3841(6) 0.3379(6) 0.150(12) Uiso 1 1 d G
H15 H 0.2996 0.3590 0.3517 0.180 Uiso 1 1 calc R
C16 C 0.3315(8) 0.4203(8) 0.3363(7) 0.149(12) Uiso 1 1 d G
H16 H 0.3718 0.4194 0.3491 0.179 Uiso 1 1 calc R
C17 C 0.3145(9) 0.4579(6) 0.3156(7) 0.181(15) Uiso 1 1 d G
H17 H 0.3434 0.4821 0.3145 0.217 Uiso 1 1 calc R
C18 C 0.2543(10) 0.4593(5) 0.2965(6) 0.156(12) Uiso 1 1 d G
H18 H 0.2429 0.4844 0.2827 0.188 Uiso 1 1 calc R
C19 C 0.0750(8) 0.4280(6) 0.3131(5) 0.092(7) Uiso 1 1 d G
C20 C 0.0240(9) 0.3969(5) 0.3173(6) 0.122(9) Uiso 1 1 d G
H20 H 0.0193 0.3739 0.3001 0.147 Uiso 1 1 calc R
C21 C -0.0197(8) 0.4003(7) 0.3472(7) 0.179(14) Uiso 1 1 d G
H21 H -0.0538 0.3796 0.3500 0.215 Uiso 1 1 calc R
C22 C -0.0126(10) 0.4347(8) 0.3729(6) 0.178(15) Uiso 1 1 d G
H22 H -0.0419 0.4370 0.3930 0.213 Uiso 1 1 calc R
C23 C 0.0383(11) 0.4657(6) 0.3687(5) 0.160(12) Uiso 1 1 d G
H23 H 0.0431 0.4888 0.3859 0.192 Uiso 1 1 calc R
C24 C 0.0821(8) 0.4624(5) 0.3388(6) 0.108(8) Uiso 1 1 d G
H24 H 0.1162 0.4831 0.3360 0.130 Uiso 1 1 calc R
C25 C 0.1227(9) 0.4764(6) 0.2466(7) 0.074(6) Uiso 1 1 d .
H25A H 0.1108 0.5003 0.2637 0.088 Uiso 1 1 calc R
H25B H 0.1655 0.4838 0.2357 0.088 Uiso 1 1 calc R
C26 C 0.1197(9) 0.4408(6) 0.0689(7) 0.115(9) Uiso 1 1 d G
C27 C 0.1838(11) 0.4488(6) 0.0820(6) 0.129(10) Uiso 1 1 d G
H27 H 0.1927 0.4471 0.1074 0.155 Uiso 1 1 calc R
C28 C 0.2345(8) 0.4593(7) 0.0571(8) 0.191(15) Uiso 1 1 d G
H28 H 0.2773 0.4646 0.0659 0.229 Uiso 1 1 calc R
C29 C 0.2211(11) 0.4617(7) 0.0191(7) 0.157(12) Uiso 1 1 d G
H29 H 0.2550 0.4688 0.0024 0.188 Uiso 1 1 calc R
C30 C 0.1571(13) 0.4537(7) 0.0060(6) 0.171(14) Uiso 1 1 d G
H30 H 0.1481 0.4554 -0.0194 0.205 Uiso 1 1 calc R
C31 C 0.1064(9) 0.4433(6) 0.0309(7) 0.142(11) Uiso 1 1 d G
H31 H 0.0635 0.4379 0.0221 0.171 Uiso 1 1 calc R
C32 C -0.0164(9) 0.4611(6) 0.0944(7) 0.100(8) Uiso 1 1 d G
C33 C -0.0019(8) 0.5057(7) 0.0874(8) 0.143(11) Uiso 1 1 d G
H33 H 0.0421 0.5147 0.0842 0.172 Uiso 1 1 calc R
C34 C -0.0531(11) 0.5368(5) 0.0849(8) 0.138(10) Uiso 1 1 d G
H34 H -0.0434 0.5666 0.0802 0.165 Uiso 1 1 calc R
C35 C -0.1188(9) 0.5233(7) 0.0896(8) 0.145(11) Uiso 1 1 d G
H35 H -0.1531 0.5441 0.0880 0.174 Uiso 1 1 calc R
C36 C -0.1333(8) 0.4787(8) 0.0967(9) 0.189(15) Uiso 1 1 d G
H36 H -0.1772 0.4697 0.0998 0.226 Uiso 1 1 calc R
C37 C -0.0821(11) 0.4476(5) 0.0991(8) 0.172(14) Uiso 1 1 d G
H37 H -0.0918 0.4178 0.1038 0.206 Uiso 1 1 calc R
C38 C 0.1310(9) 0.3285(6) 0.0384(5) 0.103(8) Uiso 1 1 d G
C39 C 0.0963(7) 0.3260(6) 0.0048(7) 0.139(11) Uiso 1 1 d G
H39 H 0.0502 0.3227 0.0050 0.167 Uiso 1 1 calc R
C40 C 0.1305(11) 0.3283(7) -0.0288(5) 0.182(15) Uiso 1 1 d G
H40 H 0.1073 0.3266 -0.0513 0.219 Uiso 1 1 calc R
C41 C 0.1993(11) 0.3332(6) -0.0290(5) 0.136(11) Uiso 1 1 d G
H41 H 0.2221 0.3348 -0.0516 0.164 Uiso 1 1 calc R
C42 C 0.2340(7) 0.3358(6) 0.0045(7) 0.146(11) Uiso 1 1 d G
H42 H 0.2800 0.3391 0.0044 0.175 Uiso 1 1 calc R
C43 C 0.1998(9) 0.3334(6) 0.0382(5) 0.131(10) Uiso 1 1 d G
H43 H 0.2230 0.3351 0.0606 0.157 Uiso 1 1 calc R
C44 C 0.0375(9) 0.2722(5) 0.0763(7) 0.107(8) Uiso 1 1 d G
C45 C -0.0291(9) 0.2734(5) 0.0659(7) 0.132(10) Uiso 1 1 d G
H45 H -0.0509 0.3006 0.0636 0.158 Uiso 1 1 calc R
C46 C -0.0631(7) 0.2338(7) 0.0590(8) 0.166(13) Uiso 1 1 d G
H46 H -0.1077 0.2346 0.0521 0.200 Uiso 1 1 calc R
C47 C -0.0305(10) 0.1931(6) 0.0626(8) 0.140(11) Uiso 1 1 d G
H47 H -0.0533 0.1667 0.0580 0.167 Uiso 1 1 calc R
C48 C 0.0361(10) 0.1920(5) 0.0730(7) 0.146(11) Uiso 1 1 d G
H48 H 0.0579 0.1648 0.0754 0.175 Uiso 1 1 calc R
C49 C 0.0702(7) 0.2315(7) 0.0799(7) 0.122(9) Uiso 1 1 d G
H49 H 0.1147 0.2308 0.0869 0.146 Uiso 1 1 calc R
C50 C 0.0236(10) 0.3703(7) 0.0808(8) 0.094(7) Uiso 1 1 d .
H50A H 0.0124 0.3755 0.0549 0.113 Uiso 1 1 calc R
H50B H -0.0167 0.3615 0.0938 0.113 Uiso 1 1 calc R
C51 C 0.4198(7) 0.3318(6) 0.2126(5) 0.088(7) Uiso 1 1 d G
C52 C 0.4864(9) 0.3239(6) 0.2042(5) 0.126(9) Uiso 1 1 d G
H52 H 0.4976 0.3069 0.1834 0.151 Uiso 1 1 calc R
C53 C 0.5361(6) 0.3415(7) 0.2268(7) 0.134(10) Uiso 1 1 d G
H53 H 0.5806 0.3363 0.2211 0.161 Uiso 1 1 calc R
C54 C 0.5193(10) 0.3670(7) 0.2578(6) 0.181(15) Uiso 1 1 d G
H54 H 0.5526 0.3788 0.2729 0.217 Uiso 1 1 calc R
C55 C 0.4528(12) 0.3749(7) 0.2663(5) 0.184(15) Uiso 1 1 d G
H55 H 0.4416 0.3919 0.2870 0.221 Uiso 1 1 calc R
C56 C 0.4030(8) 0.3573(6) 0.2437(6) 0.128(10) Uiso 1 1 d G
H56 H 0.3585 0.3625 0.2493 0.153 Uiso 1 1 calc R
C57 C 0.3687(8) 0.3262(6) 0.1401(6) 0.082(6) Uiso 1 1 d G
C58 C 0.3837(12) 0.2984(5) 0.1102(8) 0.26(2) Uiso 1 1 d G
H58 H 0.3864 0.2677 0.1137 0.317 Uiso 1 1 calc R
C59 C 0.3947(15) 0.3165(10) 0.0750(7) 0.42(5) Uiso 1 1 d G
H59 H 0.4048 0.2979 0.0550 0.502 Uiso 1 1 calc R
C60 C 0.3907(13) 0.3624(11) 0.0697(6) 0.222(19) Uiso 1 1 d G
H60 H 0.3980 0.3745 0.0462 0.267 Uiso 1 1 calc R
C61 C 0.3756(10) 0.3902(6) 0.0996(8) 0.153(12) Uiso 1 1 d G
H61 H 0.3729 0.4209 0.0961 0.183 Uiso 1 1 calc R
C62 C 0.3646(8) 0.3721(6) 0.1348(7) 0.126(9) Uiso 1 1 d G
H62 H 0.3546 0.3906 0.1548 0.152 Uiso 1 1 calc R
C63 C 0.3710(13) 0.2310(6) 0.2659(7) 0.127(10) Uiso 1 1 d G
C64 C 0.4398(12) 0.2358(8) 0.2682(7) 0.164(13) Uiso 1 1 d G
H64 H 0.4663 0.2287 0.2477 0.197 Uiso 1 1 calc R
C65 C 0.4689(10) 0.2511(9) 0.3009(9) 0.29(3) Uiso 1 1 d G
H65 H 0.5149 0.2543 0.3024 0.353 Uiso 1 1 calc R
C66 C 0.4293(16) 0.2618(8) 0.3315(7) 0.198(17) Uiso 1 1 d G
H66 H 0.4488 0.2720 0.3534 0.238 Uiso 1 1 calc R
C67 C 0.3605(15) 0.2570(7) 0.3293(7) 0.182(15) Uiso 1 1 d G
H67 H 0.3340 0.2642 0.3497 0.219 Uiso 1 1 calc R
C68 C 0.3314(9) 0.2417(8) 0.2965(9) 0.191(15) Uiso 1 1 d G
H68 H 0.2854 0.2385 0.2950 0.230 Uiso 1 1 calc R
C69 C 0.3522(13) 0.1546(7) 0.2125(8) 0.119(9) Uiso 1 1 d G
C70 C 0.4124(11) 0.1385(9) 0.1990(9) 0.176(14) Uiso 1 1 d G
H70 H 0.4463 0.1582 0.1927 0.212 Uiso 1 1 calc R
C71 C 0.4220(15) 0.0928(11) 0.1951(11) 0.26(2) Uiso 1 1 d G
H71 H 0.4623 0.0820 0.1860 0.306 Uiso 1 1 calc R
C72 C 0.371(2) 0.0633(6) 0.2046(12) 0.26(2) Uiso 1 1 d G
H72 H 0.3778 0.0327 0.2019 0.317 Uiso 1 1 calc R
C73 C 0.3112(18) 0.0794(10) 0.2181(12) 0.31(3) Uiso 1 1 d G
H73 H 0.2773 0.0597 0.2245 0.377 Uiso 1 1 calc R
C74 C 0.3016(12) 0.1251(11) 0.2221(10) 0.30(3) Uiso 1 1 d G
H74 H 0.2613 0.1359 0.2311 0.355 Uiso 1 1 calc R
C75 C 0.3743(10) 0.2450(6) 0.1841(7) 0.083(7) Uiso 1 1 d .
H75A H 0.3603 0.2330 0.1602 0.100 Uiso 1 1 calc R
H75B H 0.4221 0.2413 0.1861 0.100 Uiso 1 1 calc R
C76 C -0.0402(8) 0.2562(6) 0.2728(6) 0.105(8) Uiso 1 1 d G
C77 C -0.0516(10) 0.2386(5) 0.3081(7) 0.176(14) Uiso 1 1 d G
H77 H -0.0307 0.2122 0.3153 0.211 Uiso 1 1 calc R
C78 C -0.0942(11) 0.2603(7) 0.3327(5) 0.164(13) Uiso 1 1 d G
H78 H -0.1019 0.2485 0.3563 0.196 Uiso 1 1 calc R
C79 C -0.1254(8) 0.2997(7) 0.3220(6) 0.130(10) Uiso 1 1 d G
H79 H -0.1540 0.3142 0.3384 0.156 Uiso 1 1 calc R
C80 C -0.1140(8) 0.3173(5) 0.2867(6) 0.124(9) Uiso 1 1 d G
H80 H -0.1349 0.3437 0.2795 0.149 Uiso 1 1 calc R
C81 C -0.0714(9) 0.2956(6) 0.2621(5) 0.111(9) Uiso 1 1 d G
H81 H -0.0637 0.3074 0.2385 0.133 Uiso 1 1 calc R
C82 C -0.0503(7) 0.1915(5) 0.2121(6) 0.088(7) Uiso 1 1 d G
C83 C -0.0895(9) 0.1599(6) 0.2301(5) 0.143(11) Uiso 1 1 d G
H83 H -0.0858 0.1560 0.2557 0.171 Uiso 1 1 calc R
C84 C -0.1341(8) 0.1341(5) 0.2097(7) 0.131(10) Uiso 1 1 d G
H84 H -0.1603 0.1129 0.2217 0.157 Uiso 1 1 calc R
C85 C -0.1396(8) 0.1400(6) 0.1713(7) 0.156(12) Uiso 1 1 d G
H85 H -0.1695 0.1227 0.1577 0.187 Uiso 1 1 calc R
C86 C -0.1005(10) 0.1716(7) 0.1533(5) 0.143(11) Uiso 1 1 d G
H86 H -0.1042 0.1755 0.1277 0.171 Uiso 1 1 calc R
C87 C -0.0558(8) 0.1974(5) 0.1737(6) 0.108(8) Uiso 1 1 d G
H87 H -0.0296 0.2185 0.1616 0.130 Uiso 1 1 calc R
C88 C 0.1624(8) 0.1256(6) 0.2783(5) 0.099(8) Uiso 1 1 d G
C89 C 0.1844(9) 0.1423(5) 0.3123(6) 0.126(10) Uiso 1 1 d G
H89 H 0.1843 0.1729 0.3167 0.151 Uiso 1 1 calc R
C90 C 0.2065(9) 0.1132(8) 0.3399(5) 0.163(13) Uiso 1 1 d G
H90 H 0.2211 0.1243 0.3627 0.196 Uiso 1 1 calc R
C91 C 0.2066(9) 0.0674(7) 0.3334(6) 0.158(12) Uiso 1 1 d G
H91 H 0.2214 0.0480 0.3519 0.190 Uiso 1 1 calc R
C92 C 0.1846(8) 0.0508(4) 0.2994(6) 0.117(9) Uiso 1 1 d G
H92 H 0.1847 0.0202 0.2950 0.140 Uiso 1 1 calc R
C93 C 0.1626(8) 0.0799(6) 0.2718(5) 0.105(8) Uiso 1 1 d G
H93 H 0.1479 0.0688 0.2490 0.125 Uiso 1 1 calc R
C94 C 0.1045(8) 0.1322(5) 0.2048(5) 0.088(7) Uiso 1 1 d G
C95 C 0.0472(8) 0.1062(6) 0.2053(5) 0.121(9) Uiso 1 1 d G
H95 H 0.0223 0.1037 0.2271 0.145 Uiso 1 1 calc R
C96 C 0.0271(8) 0.0840(5) 0.1731(7) 0.133(10) Uiso 1 1 d G
H96 H -0.0112 0.0666 0.1734 0.160 Uiso 1 1 calc R
C97 C 0.0643(11) 0.0878(6) 0.1406(5) 0.150(12) Uiso 1 1 d G
H97 H 0.0509 0.0729 0.1191 0.180 Uiso 1 1 calc R
C98 C 0.1216(10) 0.1138(7) 0.1401(5) 0.167(13) Uiso 1 1 d G
H98 H 0.1465 0.1163 0.1184 0.201 Uiso 1 1 calc R
C99 C 0.1417(7) 0.1360(5) 0.1723(6) 0.137(10) Uiso 1 1 d G
H99 H 0.1800 0.1534 0.1720 0.164 Uiso 1 1 calc R
C100 C 0.0534(10) 0.1870(8) 0.2673(8) 0.100(7) Uiso 1 1 d .
H10A H 0.0239 0.1621 0.2724 0.120 Uiso 1 1 calc R
H10B H 0.0648 0.2009 0.2909 0.120 Uiso 1 1 calc R
C101 C 0.2032(9) 0.3848(7) 0.1734(7) 0.072(6) Uiso 1 1 d .
C102 C 0.2309(9) 0.4169(7) 0.1791(7) 0.069(6) Uiso 1 1 d .
C103 C 0.2711(13) 0.4549(9) 0.1876(10) 0.118(9) Uiso 1 1 d .
C104 C 0.3089(12) 0.4893(8) 0.1961(9) 0.105(8) Uiso 1 1 d .
C105 C 0.4240(15) 0.5931(9) 0.2069(13) 0.198(17) Uiso 1 1 d D
C106 C 0.3065(15) 0.5760(9) 0.2270(10) 0.167(14) Uiso 1 1 d D
C107 C 0.4004(14) 0.5272(11) 0.2480(9) 0.171(14) Uiso 1 1 d D
N1 N 0.3512(8) 0.5550(5) 0.1443(5) 0.111(6) Uiso 1 1 d GD
C108 C 0.3010(8) 0.5832(5) 0.1318(6) 0.149(12) Uiso 1 1 d G
H108 H 0.2732 0.5974 0.1489 0.179 Uiso 1 1 calc R
C109 C 0.2922(9) 0.5903(6) 0.0938(7) 0.176(14) Uiso 1 1 d G
H109 H 0.2587 0.6092 0.0854 0.211 Uiso 1 1 calc R
C110 C 0.3337(12) 0.5692(8) 0.0682(5) 0.177(14) Uiso 1 1 d GD
C111 C 0.3839(10) 0.5409(7) 0.0807(6) 0.158(12) Uiso 1 1 d G
H111 H 0.4116 0.5268 0.0636 0.189 Uiso 1 1 calc R
C112 C 0.3926(7) 0.5338(5) 0.1187(7) 0.121(9) Uiso 1 1 d GD
N2 N 0.4404(7) 0.5008(5) 0.1692(6) 0.136(8) Uiso 1 1 d GD
C113 C 0.4373(7) 0.5033(5) 0.1305(6) 0.099(8) Uiso 1 1 d GD
C114 C 0.4771(9) 0.4755(6) 0.1089(5) 0.118(9) Uiso 1 1 d G
H114 H 0.4750 0.4771 0.0830 0.142 Uiso 1 1 calc R
C115 C 0.5198(8) 0.4452(5) 0.1259(6) 0.149(12) Uiso 1 1 d GD
C116 C 0.5229(7) 0.4428(5) 0.1646(7) 0.123(9) Uiso 1 1 d G
H116 H 0.5515 0.4225 0.1760 0.147 Uiso 1 1 calc R
C117 C 0.4831(9) 0.4705(6) 0.1863(5) 0.142(11) Uiso 1 1 d G
H117 H 0.4851 0.4689 0.2122 0.170 Uiso 1 1 calc R
C118 C 0.322(2) 0.5828(15) 0.0262(8) 0.25(2) Uiso 1 1 d D
H11A H 0.2848 0.6031 0.0247 0.372 Uiso 1 1 calc R
H11B H 0.3121 0.5565 0.0117 0.372 Uiso 1 1 calc R
H11C H 0.3609 0.5969 0.0165 0.372 Uiso 1 1 calc R
C119 C 0.5538(17) 0.4112(11) 0.0985(11) 0.197(16) Uiso 1 1 d D
H11D H 0.5448 0.4198 0.0732 0.296 Uiso 1 1 calc R
H11E H 0.5364 0.3819 0.1030 0.296 Uiso 1 1 calc R
H11F H 0.6010 0.4112 0.1027 0.296 Uiso 1 1 calc R
C120 C 0.0387(10) 0.3449(6) 0.1904(7) 0.078(6) Uiso 1 1 d .
C121 C -0.0172(9) 0.3372(6) 0.1747(7) 0.070(6) Uiso 1 1 d .
C122 C -0.0815(11) 0.3323(7) 0.1622(8) 0.090(7) Uiso 1 1 d .
C123 C -0.1438(12) 0.3256(8) 0.1516(8) 0.102(8) Uiso 1 1 d .
C124 C -0.3285(10) 0.3069(7) 0.1246(8) 0.105(8) Uiso 1 1 d D
C125 C -0.2257(12) 0.3463(8) 0.0907(7) 0.138(11) Uiso 1 1 d D
C126 C -0.2190(11) 0.2615(7) 0.1103(8) 0.126(10) Uiso 1 1 d D
N3 N -0.2470(7) 0.2883(5) 0.1905(4) 0.101(6) Uiso 1 1 d GD
C127 C -0.2337(7) 0.2441(4) 0.1996(5) 0.122(9) Uiso 1 1 d G
H127 H -0.2175 0.2247 0.1815 0.147 Uiso 1 1 calc R
C128 C -0.2446(9) 0.2289(4) 0.2357(6) 0.142(11) Uiso 1 1 d G
H128 H -0.2357 0.1994 0.2418 0.170 Uiso 1 1 calc R
C129 C -0.2688(9) 0.2580(7) 0.2628(4) 0.155(12) Uiso 1 1 d GD
C130 C -0.2821(8) 0.3022(6) 0.2537(5) 0.112(9) Uiso 1 1 d G
H130 H -0.2983 0.3216 0.2718 0.134 Uiso 1 1 calc R
C131 C -0.2712(7) 0.3174(4) 0.2175(5) 0.089(7) Uiso 1 1 d GD
N4 N -0.2623(6) 0.3705(4) 0.1713(4) 0.091(5) Uiso 1 1 d GD
C132 C -0.2752(7) 0.3605(4) 0.2085(5) 0.087(7) Uiso 1 1 d GD
C133 C -0.2976(7) 0.3937(6) 0.2326(4) 0.100(8) Uiso 1 1 d G
H133 H -0.3062 0.3869 0.2575 0.120 Uiso 1 1 calc R
C134 C -0.3071(7) 0.4368(5) 0.2194(5) 0.114(9) Uiso 1 1 d GD
C135 C -0.2942(8) 0.4469(3) 0.1823(5) 0.122(9) Uiso 1 1 d G
H135 H -0.3006 0.4758 0.1735 0.147 Uiso 1 1 calc R
C136 C -0.2718(7) 0.4137(5) 0.1582(4) 0.102(8) Uiso 1 1 d G
H136 H -0.2632 0.4204 0.1333 0.123 Uiso 1 1 calc R
C137 C -0.284(2) 0.2369(14) 0.3015(9) 0.224(19) Uiso 1 1 d D
H13A H -0.3007 0.2595 0.3181 0.337 Uiso 1 1 calc R
H13B H -0.2443 0.2242 0.3116 0.337 Uiso 1 1 calc R
H13C H -0.3173 0.2140 0.2986 0.337 Uiso 1 1 calc R
C138 C -0.3295(15) 0.4757(9) 0.2454(10) 0.158(12) Uiso 1 1 d D
H13D H -0.3334 0.5027 0.2310 0.237 Uiso 1 1 calc R
H13E H -0.2971 0.4799 0.2647 0.237 Uiso 1 1 calc R
H13F H -0.3718 0.4686 0.2563 0.237 Uiso 1 1 calc R
C139 C 0.1698(10) 0.2555(7) 0.1615(8) 0.083(7) Uiso 1 1 d .
C140 C 0.2089(11) 0.2368(7) 0.1408(8) 0.088(7) Uiso 1 1 d .
C141 C 0.2523(12) 0.2139(8) 0.1161(8) 0.098(8) Uiso 1 1 d .
C142 C 0.2924(14) 0.1888(10) 0.0948(11) 0.126(10) Uiso 1 1 d D
C143 C 0.3901(8) 0.1256(5) 0.0177(5) 0.213(18) Uiso 1 1 d D
C144 C 0.4257(16) 0.1527(12) 0.0838(12) 0.25(2) Uiso 1 1 d D
C145 C 0.386(2) 0.2102(11) 0.0346(9) 0.45(5) Uiso 1 1 d D
N5 N 0.2537(6) 0.1657(6) 0.0229(5) 0.117(7) Uiso 1 1 d GD
C146 C 0.2411(8) 0.2042(5) 0.0024(6) 0.151(12) Uiso 1 1 d G
H146 H 0.2744 0.2256 -0.0006 0.181 Uiso 1 1 calc R
C147 C 0.1789(10) 0.2109(6) -0.0136(6) 0.154(12) Uiso 1 1 d G
H147 H 0.1705 0.2367 -0.0273 0.185 Uiso 1 1 calc R
C148 C 0.1292(7) 0.1790(7) -0.0092(6) 0.136(10) Uiso 1 1 d GD
C149 C 0.1417(8) 0.1405(6) 0.0113(6) 0.140(11) Uiso 1 1 d G
H149 H 0.1085 0.1192 0.0142 0.168 Uiso 1 1 calc R
C150 C 0.2040(9) 0.1339(5) 0.0273(6) 0.118(9) Uiso 1 1 d GD
N6 N 0.2811(7) 0.1032(5) 0.0695(5) 0.120(7) Uiso 1 1 d GD
C151 C 0.2219(8) 0.0992(5) 0.0498(5) 0.099(8) Uiso 1 1 d GD
C152 C 0.1809(7) 0.0624(6) 0.0555(6) 0.125(10) Uiso 1 1 d G
H152 H 0.1412 0.0597 0.0423 0.150 Uiso 1 1 calc R
C153 C 0.1992(10) 0.0297(5) 0.0811(7) 0.150(12) Uiso 1 1 d GD
C154 C 0.2585(11) 0.0337(6) 0.1008(6) 0.173(14) Uiso 1 1 d G
H154 H 0.2708 0.0119 0.1179 0.208 Uiso 1 1 calc R
C155 C 0.2995(8) 0.0705(6) 0.0950(5) 0.157(12) Uiso 1 1 d G
H155 H 0.3391 0.0732 0.1082 0.188 Uiso 1 1 calc R
C156 C 0.0606(14) 0.1797(13) -0.0295(12) 0.199(16) Uiso 1 1 d D
H15A H 0.0348 0.1543 -0.0220 0.298 Uiso 1 1 calc R
H15B H 0.0675 0.1787 -0.0560 0.298 Uiso 1 1 calc R
H15C H 0.0371 0.2066 -0.0232 0.298 Uiso 1 1 calc R
C157 C 0.1537(19) -0.0112(11) 0.0881(16) 0.23(2) Uiso 1 1 d D
H15D H 0.1147 -0.0090 0.0727 0.344 Uiso 1 1 calc R
H15E H 0.1407 -0.0119 0.1139 0.344 Uiso 1 1 calc R
H15F H 0.1774 -0.0381 0.0821 0.344 Uiso 1 1 calc R
C158 C 0.1782(10) 0.2979(7) 0.2556(9) 0.083(7) Uiso 1 1 d .
C159 C 0.1666(10) 0.2858(7) 0.2859(9) 0.083(7) Uiso 1 1 d .
C160 C 0.1543(13) 0.2746(9) 0.3208(11) 0.109(8) Uiso 1 1 d .
C161 C 0.1402(14) 0.2673(10) 0.3529(12) 0.140(11) Uiso 1 1 d D
C162 C 0.0994(13) 0.2453(9) 0.4648(4) 0.35(2) Uiso 1 1 d D
C163 C 0.095(3) 0.1948(6) 0.4024(14) 0.35(2) Uiso 1 1 d D
C164 C 0.0261(12) 0.2723(17) 0.4059(15) 0.35(2) Uiso 1 1 d D
N7 N 0.1596(11) 0.3201(5) 0.4206(7) 0.184(12) Uiso 1 1 d GD
C165 C 0.1249(8) 0.3602(7) 0.4191(10) 0.184(15) Uiso 1 1 d GD
H165 H 0.0789 0.3601 0.4160 0.221 Uiso 1 1 calc R
C166 C 0.1589(12) 0.4004(5) 0.4224(8) 0.191(16) Uiso 1 1 d GD
H166 H 0.1357 0.4272 0.4214 0.230 Uiso 1 1 calc R
C167 C 0.2276(12) 0.4005(6) 0.4270(8) 0.169(14) Uiso 1 1 d GD
C168 C 0.2623(8) 0.3604(8) 0.4284(8) 0.156(12) Uiso 1 1 d GD
H168 H 0.3083 0.3605 0.4316 0.187 Uiso 1 1 calc R
C169 C 0.2283(11) 0.3202(6) 0.4252(5) 0.156(12) Uiso 1 1 d GD
N8 N 0.2145(8) 0.2434(8) 0.4222(8) 0.189(13) Uiso 1 1 d GD
C170 C 0.2545(14) 0.2793(6) 0.4322(9) 0.188(15) Uiso 1 1 d GD
C171 C 0.3222(13) 0.2730(9) 0.4382(11) 0.26(2) Uiso 1 1 d GD
H171 H 0.3489 0.2971 0.4449 0.318 Uiso 1 1 calc R
C172 C 0.3499(9) 0.2308(11) 0.4342(11) 0.27(3) Uiso 1 1 d GD
C173 C 0.3100(13) 0.1949(8) 0.4242(11) 0.210(18) Uiso 1 1 d GD
H173 H 0.3285 0.1666 0.4215 0.252 Uiso 1 1 calc R
C174 C 0.2422(13) 0.2012(7) 0.4182(10) 0.31(3) Uiso 1 1 d GD
H174 H 0.2155 0.1771 0.4115 0.375 Uiso 1 1 calc R
C175 C 0.259(2) 0.4476(11) 0.4353(18) 0.29(3) Uiso 1 1 d D
H17A H 0.3065 0.4445 0.4383 0.433 Uiso 1 1 calc R
H17B H 0.2404 0.4596 0.4578 0.433 Uiso 1 1 calc R
H17C H 0.2501 0.4674 0.4149 0.433 Uiso 1 1 calc R
C176 C 0.4234(18) 0.214(2) 0.441(3) 0.45(5) Uiso 1 1 d D
H17D H 0.4506 0.2389 0.4483 0.671 Uiso 1 1 calc R
H17E H 0.4406 0.2020 0.4179 0.671 Uiso 1 1 calc R
H17F H 0.4238 0.1917 0.4597 0.671 Uiso 1 1 calc R
P9 P -0.2938(7) 0.3976(5) 0.3499(4) 0.270(9) Uani 1 1 d D
F1 F -0.3523(12) 0.3974(9) 0.3241(7) 0.318(7) Uiso 1 1 d D
F2 F -0.3099(13) 0.3515(7) 0.3615(8) 0.318(7) Uiso 1 1 d D
F3 F -0.2350(12) 0.3973(9) 0.3750(7) 0.318(7) Uiso 1 1 d D
F4 F -0.2777(13) 0.4441(7) 0.3375(8) 0.318(7) Uiso 1 1 d D
F5 F -0.3355(13) 0.4156(9) 0.3801(7) 0.318(7) Uiso 1 1 d D
F6 F -0.2510(13) 0.3801(9) 0.3191(7) 0.318(7) Uiso 1 1 d D
P10 P 0.4541(7) 0.4582(5) -0.0220(4) 0.239(8) Uani 1 1 d D
F7 F 0.4039(17) 0.4934(11) -0.0396(12) 0.450(14) Uiso 1 1 d D
F8 F 0.5062(17) 0.4960(11) -0.0139(12) 0.450(14) Uiso 1 1 d D
F9 F 0.5018(17) 0.4215(11) -0.0041(12) 0.450(14) Uiso 1 1 d D
F10 F 0.3993(16) 0.4194(11) -0.0301(12) 0.450(14) Uiso 1 1 d D
F11 F 0.485(2) 0.4490(14) -0.0620(8) 0.450(14) Uiso 1 1 d D
F12 F 0.421(2) 0.4651(14) 0.0179(8) 0.450(14) Uiso 1 1 d D

loop_
_atom_site_aniso_label
_atom_site_aniso_U_11
_atom_site_aniso_U_22
_atom_site_aniso_U_33
_atom_site_aniso_U_23
_atom_site_aniso_U_13
_atom_site_aniso_U_12
Ag1 0.0878(11) 0.0821(12) 0.0726(16) -0.0049(11) -0.0106(10) 0.0002(9)
Ag2 0.0705(9) 0.0815(11) 0.0750(15) -0.0056(10) -0.0073(9) -0.0011(8)
Ag3 0.0883(10) 0.0812(12) 0.0782(16) 0.0054(11) -0.0092(10) -0.0042(9)
Ag4 0.0862(10) 0.0791(11) 0.0841(17) 0.0056(11) 0.0048(10) -0.0047(9)
Ag5 0.0620(8) 0.0927(12) 0.0827(16) 0.0092(11) 0.0029(9) 0.0015(8)
Ag6 0.0858(11) 0.0851(12) 0.100(2) 0.0166(12) 0.0108(11) 0.0002(9)
Re2 0.0758(6) 0.1397(10) 0.1003(11) -0.0191(8) -0.0198(6) -0.0172(6)
Re1 0.1293(10) 0.1713(12) 0.1430(16) -0.0503(11) 0.0314(9) -0.0772(9)
Re3 0.1296(10) 0.2147(16) 0.1330(16) -0.0730(12) 0.0667(10) -0.0497(10)
Re4 0.282(2) 0.2080(17) 0.0683(12) -0.0042(11) 0.0115(13) -0.1157(16)
P1 0.079(4) 0.078(4) 0.076(6) -0.006(4) -0.006(3) -0.002(3)
P2 0.074(3) 0.084(4) 0.077(6) -0.006(4) -0.014(3) -0.002(3)
P3 0.102(4) 0.084(4) 0.075(6) 0.001(4) -0.009(4) 0.003(3)
P4 0.095(4) 0.098(5) 0.065(5) -0.005(4) -0.004(4) 0.004(3)
P5 0.065(3) 0.092(5) 0.111(7) 0.007(4) 0.001(4) 0.009(3)
P6 0.093(4) 0.103(5) 0.109(8) 0.021(5) 0.006(4) 0.021(4)
P7 0.089(4) 0.091(4) 0.080(6) 0.012(4) 0.005(4) -0.009(3)
P8 0.105(4) 0.076(4) 0.090(6) 0.012(4) 0.009(4) 0.002(3)
P9 0.248(14) 0.37(2) 0.19(2) -0.121(17) 0.042(13) -0.085(15)
P10 0.240(13) 0.292(17) 0.185(18) 0.043(13) 0.101(13) 0.072(13)

loop_
_atom_type_symbol
_atom_type_description
_atom_type_scat_dispersion_real
_atom_type_scat_dispersion_imag
_atom_type_scat_source
Ag Ag -0.8971 1.1015 'International Tables Vol C Tables 4.2.6.8 and 6.1.1.4'
Re Re -1.0185 7.2310 'International Tables Vol C Tables 4.2.6.8 and 6.1.1.4'
P P 0.1023 0.0942 'International Tables Vol C Tables 4.2.6.8 and 6.1.1.4'
O O 0.0106 0.0060 'International Tables Vol C Tables 4.2.6.8 and 6.1.1.4'
N N 0.0061 0.0033 'International Tables Vol C Tables 4.2.6.8 and 6.1.1.4'
C C 0.0033 0.0016 'International Tables Vol C Tables 4.2.6.8 and 6.1.1.4'
F F 0.0171 0.0103 'International Tables Vol C Tables 4.2.6.8 and 6.1.1.4'
H H 0.0000 0.0000 'International Tables Vol C Tables 4.2.6.8 and 6.1.1.4'

loop_
_geom_angle_atom_site_label_1
_geom_angle_atom_site_label_2
_geom_angle_atom_site_label_3
_geom_angle
P3 Ag1 C120 108.2(6)
P3 Ag1 P1 120.5(2)
C120 Ag1 P1 108.0(6)
P3 Ag1 C101 112.2(6)
C120 Ag1 C101 92.6(7)
P1 Ag1 C101 111.5(6)
P3 Ag1 Ag2 150.89(17)
C120 Ag1 Ag2 45.7(6)
P1 Ag1 Ag2 84.88(17)
C101 Ag1 Ag2 64.8(5)
P3 Ag1 Ag3 84.68(16)
C120 Ag1 Ag3 64.2(5)
P1 Ag1 Ag3 154.27(17)
C101 Ag1 Ag3 47.9(5)
Ag2 Ag1 Ag3 72.41(7)
C120 Ag2 C158 118.8(8)
C120 Ag2 P2 133.7(5)
C158 Ag2 P2 106.6(6)
C120 Ag2 Ag1 54.7(6)
C158 Ag2 Ag1 142.1(7)
P2 Ag2 Ag1 94.47(17)
C120 Ag2 Ag5 107.9(6)
C158 Ag2 Ag5 46.7(7)
P2 Ag2 Ag5 109.55(14)
Ag1 Ag2 Ag5 96.88(8)
C120 Ag2 Ag4 54.5(5)
C158 Ag2 Ag4 64.2(6)
P2 Ag2 Ag4 167.73(19)
Ag1 Ag2 Ag4 97.67(8)
Ag5 Ag2 Ag4 70.82(6)
C101 Ag3 C139 117.4(8)
C101 Ag3 P4 136.7(6)
C139 Ag3 P4 105.5(6)
C101 Ag3 Ag1 55.4(5)
C139 Ag3 Ag1 140.7(6)
P4 Ag3 Ag1 94.65(16)
C101 Ag3 Ag5 52.8(6)
C139 Ag3 Ag5 64.6(6)
P4 Ag3 Ag5 169.30(17)
Ag1 Ag3 Ag5 95.80(8)
C101 Ag3 Ag4 107.4(6)
C139 Ag3 Ag4 45.4(6)
P4 Ag3 Ag4 106.57(17)
Ag1 Ag3 Ag4 96.82(8)
Ag5 Ag3 Ag4 69.89(7)
C139 Ag4 P7 136.6(6)
C139 Ag4 C120 114.9(8)
P7 Ag4 C120 107.4(5)
C139 Ag4 Ag6 57.3(7)
P7 Ag4 Ag6 95.19(17)
C120 Ag4 Ag6 140.2(5)
C139 Ag4 Ag2 107.7(6)
P7 Ag4 Ag2 108.54(19)
C120 Ag4 Ag2 45.1(5)
Ag6 Ag4 Ag2 97.13(7)
C139 Ag4 Ag3 51.8(6)
P7 Ag4 Ag3 167.62(18)
C120 Ag4 Ag3 63.1(5)
Ag6 Ag4 Ag3 97.14(7)
Ag2 Ag4 Ag3 71.07(6)
C158 Ag5 C101 118.3(7)
C158 Ag5 P5 135.8(6)
C101 Ag5 P5 104.6(5)
C158 Ag5 Ag6 56.5(6)
C101 Ag5 Ag6 144.1(5)
P5 Ag5 Ag6 94.55(16)
C158 Ag5 Ag2 53.2(6)
C101 Ag5 Ag2 65.2(5)
P5 Ag5 Ag2 167.23(16)
Ag6 Ag5 Ag2 98.17(6)
C158 Ag5 Ag3 108.7(6)
C101 Ag5 Ag3 47.5(6)
P5 Ag5 Ag3 107.9(2)
Ag6 Ag5 Ag3 97.93(7)
Ag2 Ag5 Ag3 71.50(6)
P8 Ag6 P6 122.3(2)
P8 Ag6 C158 110.1(6)
P6 Ag6 C158 112.5(5)
P8 Ag6 C139 107.4(5)
P6 Ag6 C139 109.3(5)
C158 Ag6 C139 90.4(8)
P8 Ag6 Ag5 151.19(16)
P6 Ag6 Ag5 85.83(17)
C158 Ag6 Ag5 46.3(6)
C139 Ag6 Ag5 63.5(5)
P8 Ag6 Ag4 83.55(16)
P6 Ag6 Ag4 151.2(2)
C158 Ag6 Ag4 63.1(5)
C139 Ag6 Ag4 45.1(5)
Ag5 Ag6 Ag4 70.99(6)
C125 Re2 C124 91.3(10)
C125 Re2 C126 89.2(10)
C124 Re2 C126 89.0(9)
C125 Re2 C123 92.5(11)
C124 Re2 C123 175.1(12)
C126 Re2 C123 94.1(10)
C125 Re2 N3 171.9(10)
C124 Re2 N3 93.4(9)
C126 Re2 N3 97.4(10)
C123 Re2 N3 82.5(9)
C125 Re2 N4 99.5(10)
C124 Re2 N4 90.7(8)
C126 Re2 N4 171.2(10)
C123 Re2 N4 85.6(8)
N3 Re2 N4 73.8(5)
C106 Re1 C105 84.5(12)
C106 Re1 C107 83.8(12)
C105 Re1 C107 83.8(13)
C106 Re1 C104 93.0(12)
C105 Re1 C104 176.8(17)
C107 Re1 C104 93.8(13)
C106 Re1 N1 106.4(12)
C105 Re1 N1 94.9(14)
C107 Re1 N1 169.6(11)
C104 Re1 N1 87.8(10)
C106 Re1 N2 177.1(10)
C105 Re1 N2 98.4(12)
C107 Re1 N2 95.8(11)
C104 Re1 N2 84.1(8)
N1 Re1 N2 74.2(6)
C143 Re3 C145 85.9(14)
C143 Re3 C144 85.5(14)
C145 Re3 C144 84.3(13)
C143 Re3 C142 176.9(9)
C145 Re3 C142 96.9(17)
C144 Re3 C142 96.2(17)
C143 Re3 N6 93.9(6)
C145 Re3 N6 167.1(14)
C144 Re3 N6 108.6(13)
C142 Re3 N6 83.1(9)
C143 Re3 N5 94.6(7)
C145 Re3 N5 93.8(14)
C144 Re3 N5 178.0(13)
C142 Re3 N5 83.8(10)
N6 Re3 N5 73.4(5)
C162 Re4 C163 89.9(15)
C162 Re4 C164 89.2(16)
C163 Re4 C164 89.3(15)
C162 Re4 N8 90.4(12)
C163 Re4 N8 95.5(18)
C164 Re4 N8 175.1(17)
C162 Re4 N7 95.9(10)
C163 Re4 N7 170(2)
C164 Re4 N7 98.9(17)
N8 Re4 N7 76.3(7)
C162 Re4 C161 179.8(4)
C163 Re4 C161 90.1(16)
C164 Re4 C161 91.0(16)
N8 Re4 C161 89.4(11)
N7 Re4 C161 84.0(10)
C25 P1 C1 103.6(9)
C25 P1 C7 107.7(10)
C1 P1 C7 103.2(7)
C25 P1 Ag1 112.3(7)
C1 P1 Ag1 115.8(7)
C7 P1 Ag1 113.4(6)
C19 P2 C13 100.8(9)
C19 P2 C25 104.9(9)
C13 P2 C25 107.6(9)
C19 P2 Ag2 116.3(7)
C13 P2 Ag2 116.6(6)
C25 P2 Ag2 109.6(8)
C50 P3 C26 105.1(12)
C50 P3 C32 102.4(10)
C26 P3 C32 105.2(10)
C50 P3 Ag1 113.3(10)
C26 P3 Ag1 116.6(8)
C32 P3 Ag1 112.8(9)
C44 P4 C50 105.2(9)
C44 P4 C38 100.5(10)
C50 P4 C38 103.0(11)
C44 P4 Ag3 117.6(8)
C50 P4 Ag3 110.9(9)
C38 P4 Ag3 117.9(7)
C57 P5 C51 101.1(9)
C57 P5 C75 104.1(11)
C51 P5 C75 105.9(9)
C57 P5 Ag5 113.6(6)
C51 P5 Ag5 116.8(7)
C75 P5 Ag5 113.7(7)
C63 P6 C75 107.5(11)
C63 P6 C69 109.7(11)
C75 P6 C69 103.8(12)
C63 P6 Ag6 111.1(9)
C75 P6 Ag6 114.0(7)
C69 P6 Ag6 110.5(9)
C100 P7 C76 100.1(12)
C100 P7 C82 102.6(10)
C76 P7 C82 103.5(8)
C100 P7 Ag4 113.7(8)
C76 P7 Ag4 119.9(7)
C82 P7 Ag4 114.7(8)
C94 P8 C88 105.1(9)
C94 P8 C100 105.6(10)
C88 P8 C100 100.8(11)
C94 P8 Ag6 112.9(7)
C88 P8 Ag6 117.1(6)
C100 P8 Ag6 113.9(8)
C2 C1 C6 120.0
C2 C1 P1 119.7(9)
C6 C1 P1 120.2(9)
C3 C2 C1 120.0
C2 C3 C4 120.0
C5 C4 C3 120.0
C6 C5 C4 120.0
C5 C6 C1 120.0
C8 C7 C12 120.0
C8 C7 P1 116.8(9)
C12 C7 P1 123.0(10)
C9 C8 C7 120.0
C8 C9 C10 120.0
C9 C10 C11 120.0
C12 C11 C10 120.0
C11 C12 C7 120.0
C14 C13 C18 120.0
C14 C13 P2 116.8(12)
C18 C13 P2 123.2(12)
C15 C14 C13 120.0
C16 C15 C14 120.0
C15 C16 C17 120.0
C18 C17 C16 120.0
C17 C18 C13 120.0
C20 C19 C24 120.0
C20 C19 P2 118.4(12)
C24 C19 P2 121.5(12)
C19 C20 C21 120.0
C22 C21 C20 120.0
C23 C22 C21 120.0
C22 C23 C24 120.0
C23 C24 C19 120.0
P1 C25 P2 113.3(10)
C27 C26 C31 120.0
C27 C26 P3 119.8(14)
C31 C26 P3 120.0(15)
C28 C27 C26 120.0
C27 C28 C29 120.0
C28 C29 C30 120.0
C31 C30 C29 120.0
C30 C31 C26 120.0
C33 C32 C37 120.0
C33 C32 P3 118.0(12)
C37 C32 P3 121.8(12)
C32 C33 C34 120.0
C35 C34 C33 120.0
C36 C35 C34 120.0
C35 C36 C37 120.0
C36 C37 C32 120.0
C39 C38 C43 120.0
C39 C38 P4 120.5(13)
C43 C38 P4 119.5(13)
C40 C39 C38 120.0
C39 C40 C41 120.0
C42 C41 C40 120.0
C43 C42 C41 120.0
C42 C43 C38 120.0
C45 C44 C49 120.0
C45 C44 P4 121.4(11)
C49 C44 P4 118.6(11)
C46 C45 C44 120.0
C47 C46 C45 120.0
C46 C47 C48 120.0
C49 C48 C47 120.0
C48 C49 C44 120.0
P3 C50 P4 111.5(12)
C52 C51 C56 120.0
C52 C51 P5 121.9(12)
C56 C51 P5 117.8(12)
C53 C52 C51 120.0
C54 C53 C52 120.0
C53 C54 C55 120.0
C56 C55 C54 120.0
C55 C56 C51 120.0
C58 C57 C62 120.0
C58 C57 P5 123.1(15)
C62 C57 P5 116.9(15)
C57 C58 C59 120.0
C58 C59 C60 120.0
C61 C60 C59 120.0
C62 C61 C60 120.0
C61 C62 C57 120.0
C64 C63 C68 120.0
C64 C63 P6 120.3(17)
C68 C63 P6 119.6(17)
C65 C64 C63 120.0
C64 C65 C66 120.0
C67 C66 C65 120.0
C68 C67 C66 120.0
C67 C68 C63 120.0
C70 C69 C74 120.0
C70 C69 P6 126.0(18)
C74 C69 P6 113.9(18)
C69 C70 C71 120.0
C72 C71 C70 120.0
C71 C72 C73 120.0
C74 C73 C72 120.0
C73 C74 C69 120.0
P6 C75 P5 109.9(12)
C77 C76 C81 120.0
C77 C76 P7 122.1(13)
C81 C76 P7 117.7(13)
C76 C77 C78 120.0
C79 C78 C77 120.0
C78 C79 C80 120.0
C79 C80 C81 120.0
C80 C81 C76 120.0
C83 C82 C87 120.0
C83 C82 P7 122.3(13)
C87 C82 P7 117.7(13)
C84 C83 C82 120.0
C83 C84 C85 120.0
C86 C85 C84 120.0
C87 C86 C85 120.0
C86 C87 C82 120.0
C89 C88 C93 120.0
C89 C88 P8 117.7(13)
C93 C88 P8 122.2(13)
C88 C89 C90 120.0
C91 C90 C89 120.0
C92 C91 C90 120.0
C91 C92 C93 120.0
C92 C93 C88 120.0
C95 C94 C99 120.0
C95 C94 P8 124.2(12)
C99 C94 P8 115.6(12)
C96 C95 C94 120.0
C95 C96 C97 120.0
C98 C97 C96 120.0
C99 C98 C97 120.0
C98 C99 C94 120.0
P7 C100 P8 110.3(15)
C102 C101 Ag3 160(2)
C102 C101 Ag5 116.1(18)
Ag3 C101 Ag5 79.6(7)
C102 C101 Ag1 100.4(15)
Ag3 C101 Ag1 76.8(6)
Ag5 C101 Ag1 127.5(9)
C101 C102 C103 174(2)
C104 C103 C102 178(3)
C103 C104 Re1 171(3)
O1 C105 Re1 169(4)
O2 C106 Re1 165(3)
O3 C107 Re1 163(4)
C108 N1 C112 120.0
C108 N1 Re1 123.2(11)
C112 N1 Re1 116.8(11)
C109 C108 N1 120.0
C108 C109 C110 120.0
C111 C110 C109 120.0
C111 C110 C118 125(2)
C109 C110 C118 115(2)
C112 C111 C110 120.0
C113 C112 C111 119.7(19)
C113 C112 N1 120.1(19)
C111 C112 N1 120.0
C113 N2 C117 120.0
C113 N2 Re1 116.4(11)
C117 N2 Re1 123.5(11)
C112 C113 C114 127.8(18)
C112 C113 N2 112.2(18)
C114 C113 N2 120.0
C113 C114 C115 120.0
C116 C115 C114 120.0
C116 C115 C119 125(2)
C114 C115 C119 115(2)
C117 C116 C115 120.0
C116 C117 N2 120.0
C121 C120 Ag2 160(2)
C121 C120 Ag1 110.6(16)
Ag2 C120 Ag1 79.6(6)
C121 C120 Ag4 103.0(14)
Ag2 C120 Ag4 80.4(7)
Ag1 C120 Ag4 130.8(9)
C120 C121 C122 172(2)
C123 C122 C121 176(3)
C122 C123 Re2 180(3)
O4 C124 Re2 177(3)
O5 C125 Re2 177(3)
O6 C126 Re2 175(2)
C127 N3 C131 120.0
C127 N3 Re2 124.3(9)
C131 N3 Re2 115.6(9)
N3 C127 C128 120.0
C129 C128 C127 120.0
C128 C129 C130 120.0
C128 C129 C137 116(2)
C130 C129 C137 124(2)
C131 C130 C129 120.0
C132 C131 C130 122.2(15)
C132 C131 N3 117.3(15)
C130 C131 N3 120.0
C132 N4 C136 120.0
C132 N4 Re2 116.8(8)
C136 N4 Re2 122.9(8)
C131 C132 C133 124.2(14)
C131 C132 N4 115.4(14)
C133 C132 N4 120.0
C132 C133 C134 120.0
C135 C134 C133 120.0
C135 C134 C138 117.6(18)
C133 C134 C138 122.3(18)
C136 C135 C134 120.0
C135 C136 N4 120.0
C140 C139 Ag4 163.2(19)
C140 C139 Ag3 110(2)
Ag4 C139 Ag3 82.8(7)
C140 C139 Ag6 100.0(18)
Ag4 C139 Ag6 77.6(8)
Ag3 C139 Ag6 130.1(10)
C139 C140 C141 178(3)
C142 C141 C140 175(3)
C141 C142 Re3 169(3)
O7 C143 Re3 179.4(9)
O8 C144 Re3 149(4)
O9 C145 Re3 144(3)
C146 N5 C150 120.0
C146 N5 Re3 121.7(10)
C150 N5 Re3 117.6(10)
C147 C146 N5 120.0
C148 C147 C146 120.0
C147 C148 C149 120.0
C147 C148 C156 125(2)
C149 C148 C156 115(2)
C150 C149 C148 120.0
C151 C150 C149 126.2(15)
C151 C150 N5 113.7(15)
C149 C150 N5 120.0
C151 N6 C155 120.0
C151 N6 Re3 117.1(10)
C155 N6 Re3 122.7(10)
C150 C151 C152 122.5(15)
C150 C151 N6 117.3(15)
C152 C151 N6 120.0
C151 C152 C153 120.0
C154 C153 C152 120.0
C154 C153 C157 119(2)
C152 C153 C157 121(2)
C153 C154 C155 120.0
C154 C155 N6 120.0
C159 C158 Ag5 157(2)
C159 C158 Ag2 115.9(19)
Ag5 C158 Ag2 80.1(9)
C159 C158 Ag6 101.1(18)
Ag5 C158 Ag6 77.2(8)
Ag2 C158 Ag6 129.9(12)
C158 C159 C160 177(3)
C161 C160 C159 175(3)
C160 C161 Re4 178(3)
O10 C162 Re4 171(3)
O11 C163 Re4 164(5)
O12 C164 Re4 157(4)
C165 N7 C169 120.0
C165 N7 Re4 125.9(13)
C169 N7 Re4 114.0(13)
C166 C165 N7 120.0
C165 C166 C167 120.0
C166 C167 C168 120.0
C166 C167 C175 115(3)
C168 C167 C175 124(3)
C169 C168 C167 120.0
C170 C169 C168 125(2)
C170 C169 N7 114(2)
C168 C169 N7 120.0
C170 N8 C174 120.0
C170 N8 Re4 117.5(16)
C174 N8 Re4 122.5(16)
C169 C170 C171 122(2)
C169 C170 N8 115(2)
C171 C170 N8 120.0
C172 C171 C170 120.0
C171 C172 C173 120.0
C171 C172 C176 130(4)
C173 C172 C176 110(4)
C172 C173 C174 120.0
C173 C174 N8 120.0
F5 P9 F2 90.8(8)
F5 P9 F3 90.7(8)
F2 P9 F3 89.9(8)
F5 P9 F6 179.0(11)
F2 P9 F6 90.2(8)
F3 P9 F6 89.2(8)
F5 P9 F1 90.5(8)
F2 P9 F1 89.9(8)
F3 P9 F1 178.8(11)
F6 P9 F1 89.6(8)
F5 P9 F4 90.0(8)
F2 P9 F4 179.0(10)
F3 P9 F4 90.7(8)
F6 P9 F4 89.0(8)
F1 P9 F4 89.4(8)
F8 P10 F11 91.7(8)
F8 P10 F7 91.0(8)
F11 P10 F7 90.4(8)
F8 P10 F9 91.3(8)
F11 P10 F9 90.4(8)
F7 P10 F9 177.6(10)
F8 P10 F12 91.3(8)
F11 P10 F12 176.9(10)
F7 P10 F12 90.2(8)
F9 P10 F12 89.0(8)
F8 P10 F10 179.3(11)
F11 P10 F10 88.9(8)
F7 P10 F10 88.5(8)
F9 P10 F10 89.2(8)
F12 P10 F10 88.1(8)

loop_
_geom_bond_atom_site_label_1
_geom_bond_atom_site_label_2
_geom_bond_distance
Ag1 P3 2.438(8)
Ag1 C120 2.44(2)
Ag1 P1 2.466(7)
Ag1 C101 2.492(18)
Ag1 Ag2 2.940(3)
Ag1 Ag3 2.949(2)
Ag2 C120 2.14(2)
Ag2 C158 2.40(2)
Ag2 P2 2.447(6)
Ag2 Ag5 2.957(2)
Ag2 Ag4 2.978(2)
Ag3 C101 2.25(2)
Ag3 C139 2.38(2)
Ag3 P4 2.456(7)
Ag3 Ag5 2.996(3)
Ag3 Ag4 3.007(3)
Ag4 C139 2.16(2)
Ag4 P7 2.444(7)
Ag4 C120 2.459(19)
Ag4 Ag6 2.974(2)
Ag5 C158 2.19(3)
Ag5 C101 2.43(2)
Ag5 P5 2.449(6)
Ag5 Ag6 2.948(2)
Ag6 P8 2.464(6)
Ag6 P6 2.480(6)
Ag6 C158 2.52(2)
Ag6 C139 2.56(3)
Re2 C125 1.87(2)
Re2 C124 1.87(2)
Re2 C126 1.89(2)
Re2 C123 2.01(2)
Re2 N3 2.141(14)
Re2 N4 2.145(11)
Re1 C106 1.87(3)
Re1 C105 1.88(3)
Re1 C107 1.88(3)
Re1 C104 2.02(3)
Re1 N1 2.070(18)
Re1 N2 2.202(13)
Re3 C143 1.901(18)
Re3 C145 1.929(19)
Re3 C144 1.935(18)
Re3 C142 1.98(3)
Re3 N6 2.128(12)
Re3 N5 2.171(13)
Re4 C162 1.907(14)
Re4 C163 1.915(14)
Re4 C164 1.931(14)
Re4 N8 1.996(15)
Re4 N7 2.125(14)
Re4 C161 2.24(4)
P1 C25 1.72(2)
P1 C1 1.831(14)
P1 C7 1.843(13)
P2 C19 1.800(17)
P2 C13 1.819(15)
P2 C25 1.92(2)
P3 C50 1.81(2)
P3 C26 1.829(18)
P3 C32 1.879(16)
P4 C44 1.859(15)
P4 C50 1.86(2)
P4 C38 1.870(18)
P5 C57 1.81(2)
P5 C51 1.815(16)
P5 C75 1.87(2)
P6 C63 1.82(2)
P6 C75 1.86(2)
P6 C69 1.86(2)
P7 C100 1.81(3)
P7 C76 1.847(17)
P7 C82 1.874(15)
P8 C94 1.801(17)
P8 C88 1.831(16)
P8 C100 1.91(2)
O1 C105 1.18(3)
O2 C106 1.18(3)
O3 C107 1.18(3)
O4 C124 1.191(19)
O5 C125 1.19(2)
O6 C126 1.17(2)
O7 C143 1.15(2)
O8 C144 1.17(3)
O9 C145 1.19(3)
O10 C162 1.13(2)
O11 C163 1.14(3)
O12 C164 1.15(3)
C1 C2 1.3900
C1 C6 1.3900
C2 C3 1.3900
C3 C4 1.3900
C4 C5 1.3900
C5 C6 1.3900
C7 C8 1.3900
C7 C12 1.3900
C8 C9 1.3900
C9 C10 1.3900
C10 C11 1.3900
C11 C12 1.3900
C13 C14 1.3900
C13 C18 1.3900
C14 C15 1.3900
C15 C16 1.3900
C16 C17 1.3900
C17 C18 1.3900
C19 C20 1.3900
C19 C24 1.3900
C20 C21 1.3900
C21 C22 1.3900
C22 C23 1.3900
C23 C24 1.3900
C26 C27 1.3900
C26 C31 1.3900
C27 C28 1.3900
C28 C29 1.3900
C29 C30 1.3900
C30 C31 1.3900
C32 C33 1.3900
C32 C37 1.3900
C33 C34 1.3900
C34 C35 1.3900
C35 C36 1.3900
C36 C37 1.3900
C38 C39 1.3900
C38 C43 1.3900
C39 C40 1.3900
C40 C41 1.3900
C41 C42 1.3900
C42 C43 1.3900
C44 C45 1.3900
C44 C49 1.3900
C45 C46 1.3900
C46 C47 1.3900
C47 C48 1.3900
C48 C49 1.3900
C51 C52 1.3900
C51 C56 1.3900
C52 C53 1.3900
C53 C54 1.3900
C54 C55 1.3900
C55 C56 1.3900
C57 C58 1.3900
C57 C62 1.3900
C58 C59 1.3900
C59 C60 1.3900
C60 C61 1.3900
C61 C62 1.3900
C63 C64 1.3900
C63 C68 1.3900
C64 C65 1.3900
C65 C66 1.3900
C66 C67 1.3900
C67 C68 1.3900
C69 C70 1.3900
C69 C74 1.3900
C70 C71 1.3900
C71 C72 1.3900
C72 C73 1.3900
C73 C74 1.3900
C76 C77 1.3900
C76 C81 1.3900
C77 C78 1.3900
C78 C79 1.3900
C79 C80 1.3900
C80 C81 1.3900
C82 C83 1.3900
C82 C87 1.3900
C83 C84 1.3900
C84 C85 1.3900
C85 C86 1.3900
C86 C87 1.3900
C88 C89 1.3900
C88 C93 1.3900
C89 C90 1.3900
C90 C91 1.3900
C91 C92 1.3900
C92 C93 1.3900
C94 C95 1.3900
C94 C99 1.3900
C95 C96 1.3900
C96 C97 1.3900
C97 C98 1.3900
C98 C99 1.3900
C101 C102 1.13(2)
C102 C103 1.43(3)
C103 C104 1.32(3)
N1 C108 1.3900
N1 C112 1.3900
C108 C109 1.3900
C109 C110 1.3900
C110 C111 1.3900
C110 C118 1.58(2)
C111 C112 1.3900
C112 C113 1.350(14)
N2 C113 1.3900
N2 C117 1.3900
C113 C114 1.3900
C114 C115 1.3900
C115 C116 1.3900
C115 C119 1.57(2)
C116 C117 1.3900
C120 C121 1.28(3)
C121 C122 1.37(3)
C122 C123 1.32(3)
N3 C127 1.3900
N3 C131 1.3900
C127 C128 1.3900
C128 C129 1.3900
C129 C130 1.3900
C129 C137 1.55(2)
C130 C131 1.3900
C131 C132 1.334(12)
N4 C132 1.3900
N4 C136 1.3900
C132 C133 1.3900
C133 C134 1.3900
C134 C135 1.3900
C134 C138 1.556(19)
C135 C136 1.3900
C139 C140 1.22(3)
C140 C141 1.42(3)
C141 C142 1.34(4)
N5 C146 1.3900
N5 C150 1.3900
C146 C147 1.3900
C147 C148 1.3900
C148 C149 1.3900
C148 C156 1.56(2)
C149 C150 1.3900
C150 C151 1.363(14)
N6 C151 1.3900
N6 C155 1.3900
C151 C152 1.3900
C152 C153 1.3900
C153 C154 1.3900
C153 C157 1.55(2)
C154 C155 1.3900
C158 C159 1.17(3)
C159 C160 1.32(4)
C160 C161 1.20(4)
N7 C165 1.3900
N7 C169 1.3900
C165 C166 1.3900
C166 C167 1.3900
C167 C168 1.3900
C167 C175 1.57(2)
C168 C169 1.3900
C169 C170 1.356(15)
N8 C170 1.3900
N8 C174 1.3900
C170 C171 1.3900
C171 C172 1.3900
C172 C173 1.3900
C172 C176 1.57(2)
C173 C174 1.3900
P9 F5 1.468(17)
P9 F2 1.479(17)
P9 F3 1.484(17)
P9 F6 1.494(17)
P9 F1 1.496(17)
P9 F4 1.496(17)
P10 F8 1.57(2)
P10 F11 1.59(2)
P10 F7 1.59(2)
P10 F9 1.59(2)
P10 F12 1.59(2)
P10 F10 1.63(2)
